data_7018467
loop_
_publ_author_name
'Humenny, Will J.'
'Mitzinger, Stefan'
'Khadka, Chhatra B.'
'Najafabadi, Bahareh Khalili'
'Vieira, Isabelle'
'Corrigan, John F.'

_publ_section_title
;
 N-heterocyclic carbene stabilized copper- and silver-phenylchalcogenolate
 ring complexes.
;
_journal_issue 15
_journal_name_full 'Dalton transactions (Cambridge, England : 2003)'
_journal_page_first 4413
_journal_page_last 4422
_journal_paper_doi 10.1039/c2dt11998f
_journal_volume 41
_journal_year 2012
_chemical_formula_sum 'C13 H18 Cl Cu N2'
_chemical_formula_weight 301.28
_chemical_name_systematic
;
?
;
_space_group_IT_number 61
_symmetry_cell_setting orthorhombic
_symmetry_space_group_name_Hall '-P 2ac 2ab'
_symmetry_space_group_name_H-M 'P b c a'
_atom_sites_solution_hydrogens geom
_atom_sites_solution_primary direct
_atom_sites_solution_secondary difmap
_audit_creation_method SHELXL-97
_cell_angle_alpha 90.00
_cell_angle_beta 90.00
_cell_angle_gamma 90.00
_cell_formula_units_Z 8
_cell_length_a 15.7320(6)
_cell_length_b 10.8906(4)
_cell_length_c 16.5008(6)
_cell_measurement_reflns_used 9980
_cell_measurement_temperature 150(2)
_cell_measurement_theta_max 26.92
_cell_measurement_theta_min 2.59
_cell_volume 2827.10(18)
_computing_cell_refinement 'Bruker SAINT'
_computing_data_collection 'Bruker APEX2'
_computing_data_reduction 'Bruker SAINT'
_computing_molecular_graphics 'Bruker SHELXTL'
_computing_publication_material 'Bruker SHELXTL'
_computing_structure_refinement 'SHELXL-97 (Sheldrick, 1997)'
_computing_structure_solution 'SHELXS-97 (Sheldrick, 1990)'
_diffrn_ambient_temperature 150(2)
_diffrn_measured_fraction_theta_full 0.999
_diffrn_measured_fraction_theta_max 0.999
_diffrn_measurement_device_type 'CCD area detector'
_diffrn_measurement_method 'phi and omega scans'
_diffrn_radiation_monochromator graphite
_diffrn_radiation_source 'fine-focus sealed tube'
_diffrn_radiation_type MoK\a
_diffrn_radiation_wavelength 0.71073
_diffrn_reflns_av_R_equivalents 0.0434
_diffrn_reflns_av_sigmaI/netI 0.0203
_diffrn_reflns_limit_h_max 20
_diffrn_reflns_limit_h_min -20
_diffrn_reflns_limit_k_max 14
_diffrn_reflns_limit_k_min -14
_diffrn_reflns_limit_l_max 21
_diffrn_reflns_limit_l_min -21
_diffrn_reflns_number 45896
_diffrn_reflns_theta_full 27.90
_diffrn_reflns_theta_max 27.90
_diffrn_reflns_theta_min 2.47
_exptl_absorpt_coefficient_mu 1.714
_exptl_absorpt_correction_T_max 0.9665
_exptl_absorpt_correction_T_min 0.6939
_exptl_absorpt_correction_type multi-scan
_exptl_crystal_colour colourless
_exptl_crystal_density_diffrn 1.416
_exptl_crystal_density_method 'not measured'
_exptl_crystal_description blocks
_exptl_crystal_F_000 1248
_exptl_crystal_size_max 0.23
_exptl_crystal_size_mid 0.07
_exptl_crystal_size_min 0.02
_refine_diff_density_max 0.939
_refine_diff_density_min -0.801
_refine_diff_density_rms 0.062
_refine_ls_extinction_method none
_refine_ls_goodness_of_fit_ref 1.015
_refine_ls_hydrogen_treatment constr
_refine_ls_matrix_type full
_refine_ls_number_parameters 158
_refine_ls_number_reflns 3377
_refine_ls_number_restraints 0
_refine_ls_restrained_S_all 1.015
_refine_ls_R_factor_all 0.0483
_refine_ls_R_factor_gt 0.0329
_refine_ls_shift/su_max 0.000
_refine_ls_shift/su_mean 0.000
_refine_ls_structure_factor_coef Fsqd
_refine_ls_weighting_details 'calc w=1/[\s^2^(Fo^2^)+(0.1000P)^2^+0.0000P] where P=(Fo^2^+2Fc^2^)/3'
_refine_ls_weighting_scheme calc
_refine_ls_wR_factor_gt 0.1202
_refine_ls_wR_factor_ref 0.1351
_reflns_number_gt 2619
_reflns_number_total 3377
_reflns_threshold_expression >2sigma(I)
_cod_data_source_file c2dt11998f.txt
_cod_data_source_block b10005b
_cod_depositor_comments
;
The following automatic conversions were performed:

'_symmetry_cell_setting' value 'Orthorhombic' changed to
'orthorhombic' according to
/home/saulius/struct/CIF-dictionaries/cif_core.dic dictionary named
'cif_core.dic' version 2.4.1 from 2010-06-29.

Automatic conversion script
Id: cif_fix_values 1715 2011-07-08 13:25:40Z adriana 
;
_cod_original_sg_symbol_H-M Pbca
_cod_database_code 7018467

loop_
_symmetry_equiv_pos_as_xyz
'x, y, z'
'-x+1/2, -y, z+1/2'
'-x, y+1/2, -z+1/2'
'x+1/2, -y+1/2, -z'
'-x, -y, -z'
'x-1/2, y, -z-1/2'
'x, -y-1/2, z-1/2'
'-x-1/2, y-1/2, z'

loop_
_atom_site_label
_atom_site_type_symbol
_atom_site_fract_x
_atom_site_fract_y
_atom_site_fract_z
_atom_site_U_iso_or_equiv
_atom_site_adp_type
_atom_site_occupancy
_atom_site_symmetry_multiplicity
_atom_site_calc_flag
_atom_site_refinement_flags
Cu1 Cu 0.062263(19) 0.06514(3) 0.067081(17) 0.03448(15) Uani 1 1 d .
Cl1 Cl 0.05928(3) -0.12618(5) 0.01896(4) 0.03278(17) Uani 1 1 d .
N2 N 0.07572(10) 0.21624(17) 0.21155(11) 0.0252(4) Uani 1 1 d .
C13 C 0.24728(13) 0.42999(19) 0.20924(15) 0.0296(5) Uani 1 1 d .
H13A H 0.2923 0.4472 0.1726 0.036 Uiso 1 1 calc R
C12 C 0.10884(13) 0.1844(2) 0.13864(13) 0.0293(5) Uani 1 1 d .
N1 N 0.17804(11) 0.25813(17) 0.12809(11) 0.0278(4) Uani 1 1 d .
C11 C 0.12219(12) 0.31175(19) 0.24730(13) 0.0254(4) Uani 1 1 d .
C10 C -0.00370(13) 0.1603(2) 0.24320(14) 0.0323(5) Uani 1 1 d .
H10A H -0.0203 0.0942 0.2042 0.039 Uiso 1 1 calc R
C9 C 0.23801(14) 0.4950(2) 0.28039(15) 0.0331(5) Uani 1 1 d .
H9A H 0.2774 0.5584 0.2929 0.040 Uiso 1 1 calc R
C8 C 0.11277(14) 0.3774(2) 0.31886(14) 0.0290(5) Uani 1 1 d .
H8A H 0.0679 0.3602 0.3557 0.035 Uiso 1 1 calc R
C7 C 0.18805(13) 0.33812(19) 0.19309(13) 0.0258(4) Uani 1 1 d .
C6 C 0.23112(15) 0.2641(2) 0.05370(14) 0.0345(5) Uani 1 1 d .
H6A H 0.2784 0.3233 0.0646 0.041 Uiso 1 1 calc R
C5 C 0.17184(15) 0.4696(2) 0.33445(14) 0.0326(5) Uani 1 1 d .
H5A H 0.1671 0.5163 0.3829 0.039 Uiso 1 1 calc R
C4 C 0.17977(19) 0.3149(3) -0.01565(16) 0.0475(7) Uani 1 1 d .
H4A H 0.1555 0.3943 0.0000 0.071 Uiso 1 1 calc R
H4B H 0.1338 0.2576 -0.0290 0.071 Uiso 1 1 calc R
H4C H 0.2166 0.3258 -0.0630 0.071 Uiso 1 1 calc R
C3 C 0.00988(16) 0.0986(2) 0.32485(16) 0.0418(6) Uani 1 1 d .
H3A H 0.0591 0.0437 0.3217 0.063 Uiso 1 1 calc R
H3B H -0.0408 0.0510 0.3392 0.063 Uiso 1 1 calc R
H3C H 0.0201 0.1613 0.3663 0.063 Uiso 1 1 calc R
C2 C -0.07510(15) 0.2536(3) 0.24325(19) 0.0450(7) Uani 1 1 d .
H2A H -0.0812 0.2886 0.1888 0.067 Uiso 1 1 calc R
H2B H -0.0620 0.3192 0.2819 0.067 Uiso 1 1 calc R
H2C H -0.1283 0.2134 0.2590 0.067 Uiso 1 1 calc R
C1 C 0.27107(17) 0.1411(3) 0.03552(18) 0.0431(6) Uani 1 1 d .
H1A H 0.3053 0.1147 0.0820 0.065 Uiso 1 1 calc R
H1B H 0.3075 0.1483 -0.0124 0.065 Uiso 1 1 calc R
H1C H 0.2263 0.0805 0.0252 0.065 Uiso 1 1 calc R

loop_
_atom_site_aniso_label
_atom_site_aniso_U_11
_atom_site_aniso_U_22
_atom_site_aniso_U_33
_atom_site_aniso_U_23
_atom_site_aniso_U_13
_atom_site_aniso_U_12
Cu1 0.0337(2) 0.0414(2) 0.0283(2) -0.00544(11) 0.00190(10) -0.00998(12)
Cl1 0.0290(3) 0.0320(3) 0.0374(3) -0.0001(2) -0.0038(2) 0.0048(2)
N2 0.0192(8) 0.0287(9) 0.0279(9) -0.0009(7) 0.0020(7) -0.0014(7)
C13 0.0213(10) 0.0293(11) 0.0382(13) 0.0057(9) -0.0027(9) -0.0028(8)
C12 0.0253(10) 0.0319(11) 0.0307(11) 0.0009(9) -0.0030(9) 0.0005(9)
N1 0.0234(8) 0.0320(10) 0.0279(9) 0.0014(7) 0.0018(7) -0.0021(8)
C11 0.0196(9) 0.0259(10) 0.0306(11) 0.0025(8) -0.0009(8) 0.0018(8)
C10 0.0205(11) 0.0353(11) 0.0410(13) -0.0055(10) 0.0070(9) -0.0064(9)
C9 0.0305(12) 0.0286(11) 0.0404(13) -0.0005(10) -0.0055(9) -0.0031(9)
C8 0.0260(10) 0.0312(12) 0.0298(11) -0.0002(9) 0.0008(9) 0.0014(9)
C7 0.0224(10) 0.0265(10) 0.0286(10) 0.0029(8) -0.0020(8) 0.0023(8)
C6 0.0353(12) 0.0375(13) 0.0307(11) -0.0018(10) 0.0076(9) -0.0082(10)
C5 0.0337(12) 0.0303(12) 0.0340(12) -0.0028(10) -0.0043(9) 0.0030(9)
C4 0.0689(19) 0.0422(15) 0.0313(13) 0.0041(11) -0.0011(12) -0.0123(14)
C3 0.0391(14) 0.0394(13) 0.0469(14) 0.0037(12) 0.0119(12) -0.0089(11)
C2 0.0231(11) 0.0452(15) 0.0666(19) -0.0064(14) 0.0016(11) 0.0006(11)
C1 0.0435(14) 0.0418(14) 0.0439(14) -0.0054(12) 0.0154(12) -0.0041(12)

loop_
_atom_type_symbol
_atom_type_description
_atom_type_scat_dispersion_real
_atom_type_scat_dispersion_imag
_atom_type_scat_source
C C 0.0033 0.0016 'International Tables Vol C Tables 4.2.6.8 and 6.1.1.4'
H H 0.0000 0.0000 'International Tables Vol C Tables 4.2.6.8 and 6.1.1.4'
N N 0.0061 0.0033 'International Tables Vol C Tables 4.2.6.8 and 6.1.1.4'
Cl Cl 0.1484 0.1585 'International Tables Vol C Tables 4.2.6.8 and 6.1.1.4'
Cu Cu 0.3201 1.2651 'International Tables Vol C Tables 4.2.6.8 and 6.1.1.4'

loop_
_geom_angle_atom_site_label_1
_geom_angle_atom_site_label_2
_geom_angle_atom_site_label_3
_geom_angle
_geom_angle_site_symmetry_3
C12 Cu1 Cl1 150.11(7) .
C12 Cu1 Cl1 118.09(7) 5
Cl1 Cu1 Cl1 91.75(2) 5
Cu1 Cl1 Cu1 88.25(2) 5
C12 N2 C11 111.27(17) .
C12 N2 C10 122.02(18) .
C11 N2 C10 126.55(18) .
C9 C13 C7 117.5(2) .
C9 C13 H13A 121.3 .
C7 C13 H13A 121.3 .
N2 C12 N1 105.61(18) .
N2 C12 Cu1 125.27(16) .
N1 C12 Cu1 129.07(16) .
C12 N1 C7 111.15(17) .
C12 N1 C6 125.43(18) .
C7 N1 C6 123.09(17) .
C8 C11 C7 121.1(2) .
C8 C11 N2 133.19(19) .
C7 C11 N2 105.65(18) .
N2 C10 C2 110.4(2) .
N2 C10 C3 112.01(18) .
C2 C10 C3 113.6(2) .
N2 C10 H10A 106.8 .
C2 C10 H10A 106.8 .
C3 C10 H10A 106.8 .
C13 C9 C5 121.3(2) .
C13 C9 H9A 119.3 .
C5 C9 H9A 119.3 .
C11 C8 C5 117.2(2) .
C11 C8 H8A 121.4 .
C5 C8 H8A 121.4 .
N1 C7 C13 132.3(2) .
N1 C7 C11 106.31(18) .
C13 C7 C11 121.4(2) .
N1 C6 C4 110.0(2) .
N1 C6 C1 111.0(2) .
C4 C6 C1 113.5(2) .
N1 C6 H6A 107.3 .
C4 C6 H6A 107.3 .
C1 C6 H6A 107.3 .
C8 C5 C9 121.5(2) .
C8 C5 H5A 119.3 .
C9 C5 H5A 119.3 .
C6 C4 H4A 109.5 .
C6 C4 H4B 109.5 .
H4A C4 H4B 109.5 .
C6 C4 H4C 109.5 .
H4A C4 H4C 109.5 .
H4B C4 H4C 109.5 .
C10 C3 H3A 109.5 .
C10 C3 H3B 109.5 .
H3A C3 H3B 109.5 .
C10 C3 H3C 109.5 .
H3A C3 H3C 109.5 .
H3B C3 H3C 109.5 .
C10 C2 H2A 109.5 .
C10 C2 H2B 109.5 .
H2A C2 H2B 109.5 .
C10 C2 H2C 109.5 .
H2A C2 H2C 109.5 .
H2B C2 H2C 109.5 .
C6 C1 H1A 109.5 .
C6 C1 H1B 109.5 .
H1A C1 H1B 109.5 .
C6 C1 H1C 109.5 .
H1A C1 H1C 109.5 .
H1B C1 H1C 109.5 .

loop_
_geom_bond_atom_site_label_1
_geom_bond_atom_site_label_2
_geom_bond_distance
_geom_bond_site_symmetry_2
Cu1 C12 1.902(2) .
Cu1 Cl1 2.2303(6) .
Cu1 Cl1 2.4725(6) 5
Cl1 Cu1 2.4725(6) 5
N2 C12 1.356(3) .
N2 C11 1.402(3) .
N2 C10 1.485(3) .
C13 C9 1.379(3) .
C13 C7 1.393(3) .
C13 H13A 0.9500 .
C12 N1 1.364(3) .
N1 C7 1.391(3) .
N1 C6 1.486(3) .
C11 C8 1.389(3) .
C11 C7 1.398(3) .
C10 C2 1.515(3) .
C10 C3 1.521(3) .
C10 H10A 1.0000 .
C9 C5 1.399(3) .
C9 H9A 0.9500 .
C8 C5 1.392(3) .
C8 H8A 0.9500 .
C6 C4 1.506(4) .
C6 C1 1.510(4) .
C6 H6A 1.0000 .
C5 H5A 0.9500 .
C4 H4A 0.9800 .
C4 H4B 0.9800 .
C4 H4C 0.9800 .
C3 H3A 0.9800 .
C3 H3B 0.9800 .
C3 H3C 0.9800 .
C2 H2A 0.9800 .
C2 H2B 0.9800 .
C2 H2C 0.9800 .
C1 H1A 0.9800 .
C1 H1B 0.9800 .
C1 H1C 0.9800 .
